data_2241309
loop_
_publ_author_name
'Kivij\"arvi, Lauri'
'Haukka, Matti'

_publ_section_title
;
 Crystal structure of the borabenzene--2,6-lutidine adduct
;
_journal_coeditor_code HB7526
_journal_issue 12
_journal_name_full 'Acta Crystallographica Section E'
_journal_page_first o944
_journal_paper_doi 10.1107/S2056989015020599
_journal_volume 71
_journal_year 2015
_chemical_formula_iupac 'C12 H14 B N'
_chemical_formula_moiety 'C12 H14 B N'
_chemical_formula_sum 'C12 H14 B N'
_chemical_formula_weight 183.05
_chemical_name_systematic
;
Borabenzene--2,6-lutidine
;
_space_group_crystal_system monoclinic
_space_group_IT_number 15
_space_group_name_Hall '-C 2yc'
_space_group_name_H-M_alt 'C 1 2/c 1'
_symmetry_space_group_name_Hall '-C 2yc'
_symmetry_space_group_name_H-M 'C 1 2/c 1'
_atom_sites_solution_hydrogens geom
_audit_creation_method SHELXL-2014
_cell_angle_alpha 90
_cell_angle_beta 90.16(3)
_cell_angle_gamma 90
_cell_formula_units_Z 4
_cell_length_a 10.008(2)
_cell_length_b 14.447(3)
_cell_length_c 7.1360(14)
_cell_measurement_reflns_used 10098
_cell_measurement_temperature 120(2)
_cell_measurement_theta_max 28.70
_cell_measurement_theta_min 1.00
_cell_volume 1031.8(4)
_computing_cell_refinement
;
DENZO/SCALEPACK (Otwinowski & Minor, 1997)
;
_computing_data_collection
;
COLLECT (Bruker, 2008)
;
_computing_data_reduction
;
DENZO/SCALEPACK (Otwinowski & Minor, 1997)
;
_computing_molecular_graphics
;
<i>CHIMERA</i> (Pettersen <i>et al.</i>,  2004)
;
_computing_publication_material
;
SHELXL2014 (Sheldrick, 2015)
;
_computing_structure_refinement
;
SHELXL2014 (Sheldrick, 2015)
;
_computing_structure_solution
;
SUPERFLIP (Palatinus & Chapuis, 2007)
;
_diffrn_ambient_temperature 120(2)
_diffrn_detector_area_resol_mean 16
_diffrn_measured_fraction_theta_full 0.985
_diffrn_measured_fraction_theta_max 0.983
_diffrn_measurement_device '\k-geometry diffractometer'
_diffrn_measurement_device_type 'Bruker Kappa APEXII CCD'
_diffrn_measurement_method '\f scans and \w scans with \k offset'
_diffrn_radiation_monochromator 'horizontally mounted graphite crystal'
_diffrn_radiation_type MoK\a
_diffrn_radiation_wavelength 0.71073
_diffrn_reflns_av_R_equivalents 0.0278
_diffrn_reflns_limit_h_max 14
_diffrn_reflns_limit_h_min -14
_diffrn_reflns_limit_k_max 20
_diffrn_reflns_limit_k_min -16
_diffrn_reflns_limit_l_max 9
_diffrn_reflns_limit_l_min -9
_diffrn_reflns_number 7258
_diffrn_reflns_theta_full 26.000
_diffrn_reflns_theta_max 29.996
_diffrn_reflns_theta_min 4.014
_exptl_absorpt_coefficient_mu 0.067
_exptl_absorpt_correction_T_max 0.7458
_exptl_absorpt_correction_T_min 0.6459
_exptl_absorpt_correction_type multi-scan
_exptl_absorpt_process_details
;
(SADABS; Bruker, 2012)
;
_exptl_crystal_colour yellow
_exptl_crystal_density_diffrn 1.178
_exptl_crystal_description needle
_exptl_crystal_F_000 392
_exptl_crystal_size_max 0.238
_exptl_crystal_size_mid 0.182
_exptl_crystal_size_min 0.158
_refine_diff_density_max 0.296
_refine_diff_density_min -0.171
_refine_ls_extinction_method none
_refine_ls_goodness_of_fit_ref 1.055
_refine_ls_hydrogen_treatment constr
_refine_ls_matrix_type full
_refine_ls_number_parameters 67
_refine_ls_number_reflns 1482
_refine_ls_number_restraints 0
_refine_ls_restrained_S_all 1.055
_refine_ls_R_factor_all 0.0521
_refine_ls_R_factor_gt 0.0438
_refine_ls_shift/su_max 0.000
_refine_ls_shift/su_mean 0.000
_refine_ls_structure_factor_coef Fsqd
_refine_ls_weighting_details 'w=1/[\s^2^(Fo^2^)+(0.0555P)^2^+0.6142P] where P=(Fo^2^+2Fc^2^)/3'
_refine_ls_weighting_scheme calc
_refine_ls_wR_factor_gt 0.1121
_refine_ls_wR_factor_ref 0.1196
_reflns_number_gt 1280
_reflns_number_total 1482
_reflns_threshold_expression 'I > 2\s(I)'
_cod_data_source_file hb7526sup1.cif
_cod_data_source_block I
_cod_database_code 2241309
_shelx_space_group_comment
;
The symmetry employed for this shelxl refinement is uniquely defined
by the following loop, which should always be used as a source of
symmetry information in preference to the above space-group names.
They are only intended as comments.
;
_shelx_estimated_absorpt_t_min 0.984
_shelx_estimated_absorpt_t_max 0.989
_shelxl_version_number 2.014

loop_
_space_group_symop_operation_xyz
'x, y, z'
'-x, y, -z+1/2'
'x+1/2, y+1/2, z'
'-x+1/2, y+1/2, -z+1/2'
'-x, -y, -z'
'x, -y, z-1/2'
'-x+1/2, -y+1/2, -z'
'x+1/2, -y+1/2, z-1/2'

loop_
_atom_site_type_symbol
_atom_site_label
_atom_site_fract_x
_atom_site_fract_y
_atom_site_fract_z
_atom_site_U_iso_or_equiv
_atom_site_adp_type
_atom_site_calc_flag
_atom_site_occupancy
N N1 0.5000 0.38254(7) 0.7500 0.0182(2) Uani d 1
C C1 0.43941(9) 0.22210(7) 0.59114(13) 0.0229(2) Uani d 1
H H1 0.3993 0.2534 0.4883 0.028 Uiso calc 1
C C2 0.44362(10) 0.12556(7) 0.59879(14) 0.0246(2) Uani d 1
H H2 0.4069 0.0910 0.4977 0.030 Uiso calc 1
C C3 0.5000 0.07806(9) 0.7500 0.0254(3) Uani d 1
H H3 0.5000 0.0123 0.7500 0.031 Uiso calc 1
C C4 0.38816(9) 0.42921(7) 0.80474(12) 0.0197(2) Uani d 1
C C5 0.38693(9) 0.52523(7) 0.80370(13) 0.0225(2) Uani d 1
H H5 0.3086 0.5578 0.8398 0.027 Uiso calc 1
C C6 0.5000 0.57352(9) 0.7500 0.0241(3) Uani d 1
H H6 0.5000 0.6393 0.7500 0.029 Uiso calc 1
C C7 0.26941(10) 0.37460(7) 0.86747(15) 0.0258(2) Uani d 1
H H7A 0.2957 0.3332 0.9699 0.039 Uiso calc 1
H H7B 0.2351 0.3379 0.7624 0.039 Uiso calc 1
H H7C 0.1996 0.4169 0.9112 0.039 Uiso calc 1
B B1 0.5000 0.27415(10) 0.7500 0.0195(3) Uani d 1

loop_
_atom_site_aniso_label
_atom_site_aniso_U_11
_atom_site_aniso_U_22
_atom_site_aniso_U_33
_atom_site_aniso_U_12
_atom_site_aniso_U_13
_atom_site_aniso_U_23
N1 0.0180(5) 0.0187(5) 0.0179(5) 0.000 -0.0021(4) 0.000
C1 0.0222(4) 0.0228(5) 0.0239(5) -0.0022(3) -0.0018(3) 0.0003(3)
C2 0.0222(4) 0.0235(5) 0.0282(5) -0.0047(3) 0.0024(4) -0.0045(4)
C3 0.0230(6) 0.0179(6) 0.0355(7) 0.000 0.0068(5) 0.000
C4 0.0183(4) 0.0224(4) 0.0183(4) 0.0011(3) -0.0013(3) 0.0003(3)
C5 0.0237(5) 0.0221(5) 0.0218(5) 0.0042(3) 0.0006(3) -0.0004(3)
C6 0.0309(7) 0.0193(6) 0.0220(6) 0.000 -0.0004(5) 0.000
C7 0.0195(4) 0.0268(5) 0.0312(5) -0.0010(3) 0.0025(4) -0.0003(4)
B1 0.0177(6) 0.0177(6) 0.0230(6) 0.000 -0.0002(5) 0.000

loop_
_atom_type_symbol
_atom_type_description
_atom_type_scat_dispersion_real
_atom_type_scat_dispersion_imag
_atom_type_scat_source
C C 0.0033 0.0016 'International Tables Vol C Tables 4.2.6.8 and 6.1.1.4'
H H 0.0000 0.0000 'International Tables Vol C Tables 4.2.6.8 and 6.1.1.4'
B B 0.0013 0.0007 'International Tables Vol C Tables 4.2.6.8 and 6.1.1.4'
N N 0.0061 0.0033 'International Tables Vol C Tables 4.2.6.8 and 6.1.1.4'

loop_
_geom_angle_atom_site_label_1
_geom_angle_atom_site_label_2
_geom_angle_atom_site_label_3
_geom_angle_site_symmetry_1
_geom_angle_site_symmetry_3
_geom_angle
C4 N1 C4 2_656 . 120.78(11)
C4 N1 B1 2_656 . 119.61(6)
C4 N1 B1 . . 119.61(6)
C2 C1 B1 . . 117.56(9)
C2 C1 H1 . . 121.2
B1 C1 H1 . . 121.2
C1 C2 C3 . . 122.22(9)
C1 C2 H2 . . 118.9
C3 C2 H2 . . 118.9
C2 C3 C2 . 2_656 121.13(13)
C2 C3 H3 . . 119.4
C2 C3 H3 2_656 . 119.4
N1 C4 C5 . . 119.99(9)
N1 C4 C7 . . 118.55(9)
C5 C4 C7 . . 121.46(8)
C6 C5 C4 . . 119.88(9)
C6 C5 H5 . . 120.1
C4 C5 H5 . . 120.1
C5 C6 C5 2_656 . 119.48(13)
C5 C6 H6 2_656 . 120.3
C5 C6 H6 . . 120.3
C4 C7 H7A . . 109.5
C4 C7 H7B . . 109.5
H7A C7 H7B . . 109.5
C4 C7 H7C . . 109.5
H7A C7 H7C . . 109.5
H7B C7 H7C . . 109.5
C1 B1 C1 . 2_656 119.30(12)
C1 B1 N1 . . 120.35(6)
C1 B1 N1 2_656 . 120.35(6)

loop_
_geom_bond_atom_site_label_1
_geom_bond_atom_site_label_2
_geom_bond_site_symmetry_2
_geom_bond_distance
_geom_bond_publ_flag
N1 C4 2_656 1.3647(11) ?
N1 C4 . 1.3647(11) n
N1 B1 . 1.5659(18) n
C1 C2 . 1.3964(14) n
C1 B1 . 1.4881(12) n
C1 H1 . 0.9500 ?
C2 C3 . 1.3965(13) n
C2 H2 . 0.9500 ?
C3 C2 2_656 1.3966(13) ?
C3 H3 . 0.9500 ?
C4 C5 . 1.3874(13) n
C4 C7 . 1.4961(13) ?
C5 C6 . 1.3843(12) n
C5 H5 . 0.9500 ?
C6 C5 2_656 1.3843(12) ?
C6 H6 . 0.9500 ?
C7 H7A . 0.9800 ?
C7 H7B . 0.9800 ?
C7 H7C . 0.9800 ?
B1 C1 2_656 1.4881(12) ?

loop_
_geom_torsion_atom_site_label_1
_geom_torsion_atom_site_label_2
_geom_torsion_atom_site_label_3
_geom_torsion_atom_site_label_4
_geom_torsion_site_symmetry_1
_geom_torsion_site_symmetry_4
_geom_torsion
B1 C1 C2 C3 . . 1.10(12)
C1 C2 C3 C2 . 2_656 -0.59(7)
C4 N1 C4 C5 2_656 . 0.52(6)
B1 N1 C4 C5 . . -179.47(6)
C4 N1 C4 C7 2_656 . -178.65(9)
B1 N1 C4 C7 . . 1.35(9)
N1 C4 C5 C6 . . -1.05(12)
C7 C4 C5 C6 . . 178.10(7)
C4 C5 C6 C5 . 2_656 0.52(6)
C2 C1 B1 C1 . 2_656 -0.53(6)
C2 C1 B1 N1 . . 179.47(6)
C4 N1 B1 C1 2_656 . -98.80(6)
C4 N1 B1 C1 . . 81.20(6)
C4 N1 B1 C1 2_656 2_656 81.20(6)
C4 N1 B1 C1 . 2_656 -98.80(6)

_cod_database_fobs_code 2241309
